data_4312296
loop_
_publ_author_name
'Andrey Yu. Kovalevsky'
'Milan Gembicky'
'Philip Coppens'

_publ_section_title
;
 Cu(I)(2,9-Bis(trifluoromethyl)-1,10-phenanthroline)2+ Complexes:
 Correlation between Solid-State Structure and Photoluminescent Properties
;
_journal_name_full 'Inorganic Chemistry'
_journal_page_first 8282
_journal_page_last 8289
_journal_paper_doi 10.1021/ic049638s
_journal_volume 43
_journal_year 2004
_chemical_formula_sum 'C28 H14 Br Cu F12 N4 O'
_chemical_formula_weight 793.88
_chemical_name_systematic
; 
 ? 
;
_space_group_IT_number 2
_symmetry_cell_setting triclinic
_symmetry_space_group_name_Hall '-P 1'
_symmetry_space_group_name_H-M 'P -1'
_atom_sites_solution_hydrogens geom
_atom_sites_solution_primary direct
_atom_sites_solution_secondary difmap
_audit_creation_method SHELXL-97
_cell_angle_alpha 73.257(2)
_cell_angle_beta 83.336(2)
_cell_angle_gamma 89.079(2)
_cell_formula_units_Z 2
_cell_length_a 8.8520(3)
_cell_length_b 12.4188(4)
_cell_length_c 13.1541(5)
_cell_measurement_temperature 90(2)
_cell_volume 1375.16(8)
_computing_cell_refinement 'Bruker SMART'
_computing_data_collection 'Bruker SMART'
_computing_data_reduction 'Bruker SAINT'
_computing_molecular_graphics 'Bruker SHELXTL'
_computing_publication_material 'Bruker SHELXTL'
_computing_structure_refinement 'SHELXL-97 (Sheldrick, 1997)'
_computing_structure_solution 'SHELXS-97 (Sheldrick, 1990)'
_diffrn_ambient_temperature 90(2)
_diffrn_measured_fraction_theta_full 0.995
_diffrn_measured_fraction_theta_max 0.995
_diffrn_measurement_device_type 'CCD area detector'
_diffrn_measurement_method 'phi and omega scans'
_diffrn_radiation_monochromator graphite
_diffrn_radiation_source 'fine-focus sealed tube'
_diffrn_radiation_type MoK\a
_diffrn_radiation_wavelength 0.71073
_diffrn_reflns_av_R_equivalents 0.0478
_diffrn_reflns_av_sigmaI/netI 0.0649
_diffrn_reflns_limit_h_max 10
_diffrn_reflns_limit_h_min -10
_diffrn_reflns_limit_k_max 14
_diffrn_reflns_limit_k_min -14
_diffrn_reflns_limit_l_max 15
_diffrn_reflns_limit_l_min -15
_diffrn_reflns_number 13754
_diffrn_reflns_theta_full 25.01
_diffrn_reflns_theta_max 25.01
_diffrn_reflns_theta_min 1.63
_exptl_absorpt_coefficient_mu 2.362
_exptl_absorpt_correction_T_max 0.8910
_exptl_absorpt_correction_T_min 0.7981
_exptl_absorpt_correction_type none
_exptl_crystal_density_diffrn 1.917
_exptl_crystal_density_meas 0
_exptl_crystal_density_method 'not measured'
_exptl_crystal_F_000 780
_exptl_crystal_size_max 0.10
_exptl_crystal_size_mid 0.10
_exptl_crystal_size_min 0.05
_refine_diff_density_max 1.741
_refine_diff_density_min -0.962
_refine_diff_density_rms 0.118
_refine_ls_extinction_method none
_refine_ls_goodness_of_fit_ref 1.032
_refine_ls_hydrogen_treatment mixed
_refine_ls_matrix_type full
_refine_ls_number_parameters 418
_refine_ls_number_reflns 4832
_refine_ls_number_restraints 6
_refine_ls_restrained_S_all 1.037
_refine_ls_R_factor_all 0.0790
_refine_ls_R_factor_gt 0.0442
_refine_ls_shift/su_max 0.002
_refine_ls_shift/su_mean 0.000
_refine_ls_structure_factor_coef Fsqd
_refine_ls_weighting_details 'calc w=1/[\s^2^(Fo^2^)+(0.0506P)^2^+3.5558P] where P=(Fo^2^+2Fc^2^)/3'
_refine_ls_weighting_scheme calc
_refine_ls_wR_factor_gt 0.1022
_refine_ls_wR_factor_ref 0.1181
_reflns_number_gt 3403
_reflns_number_total 4832
_reflns_threshold_expression >2sigma(I)
_cod_data_source_file ic049638ssi20040318_110436.cif
_cod_data_source_block cuf6brab
_cod_depositor_comments
;
The following automatic conversions were performed:
'_symmetry_cell_setting' value 'Triclinic' changed to 'triclinic'
according to '/home/saulius/struct/CIF-dictionaries/cif_core.dic'
dictionary named 'cif_core.dic' version 2.4.1 from 2010-06-29.

Automatic conversion script
Id: cif_fix_enum 1527 2010-12-29 10:47:43Z saulius 
;
_cod_database_code 4312296

loop_
_symmetry_equiv_pos_as_xyz
'x, y, z'
'-x, -y, -z'

loop_
_atom_site_label
_atom_site_type_symbol
_atom_site_fract_x
_atom_site_fract_y
_atom_site_fract_z
_atom_site_U_iso_or_equiv
_atom_site_adp_type
_atom_site_occupancy
_atom_site_symmetry_multiplicity
_atom_site_calc_flag
_atom_site_refinement_flags
_atom_site_disorder_assembly
_atom_site_disorder_group
Cu1 Cu -0.24841(7) -1.15221(5) 1.29996(5) 0.01311(17) Uani 1 1 d . . .
Br1 Br -0.22966(6) -0.40530(5) 0.97067(4) 0.02348(17) Uani 1 1 d . . .
F1 F -0.6791(3) -1.2032(3) 1.1473(3) 0.0305(8) Uani 1 1 d . . .
F2 F -0.5854(3) -1.2458(2) 1.2975(2) 0.0267(7) Uani 1 1 d . . .
F3 F -0.4414(3) -1.2400(3) 1.1530(3) 0.0251(7) Uani 1 1 d . . .
F4 F 0.1747(4) -1.0547(3) 1.4386(3) 0.0453(10) Uani 1 1 d . . .
F5 F 0.1243(4) -1.1499(3) 1.3330(3) 0.0339(8) Uani 1 1 d . . .
F6 F -0.0322(4) -1.1504(3) 1.4693(2) 0.0311(8) Uani 1 1 d . . .
F7A F -0.3668(9) -1.1083(7) 1.5513(8) 0.0366(12) Uiso 0.37 1 d PD A 1
F8A F -0.5218(10) -1.1205(7) 1.4437(5) 0.0290(11) Uiso 0.37 1 d PD A 1
F9A F -0.5904(8) -1.1904(8) 1.6087(6) 0.0316(12) Uiso 0.37 1 d PD A 1
F7B F -0.4147(6) -1.1435(5) 1.6138(4) 0.0366(12) Uiso 0.63 1 d PD A 2
F8B F -0.4606(6) -1.0920(4) 1.4496(4) 0.0290(11) Uiso 0.63 1 d PD A 2
F9B F -0.6193(5) -1.1964(5) 1.5714(4) 0.0316(12) Uiso 0.63 1 d PD A 2
F10 F -0.1611(3) -1.1280(2) 1.0458(2) 0.0245(7) Uani 1 1 d . . .
F11 F 0.0708(4) -1.1622(3) 0.9977(2) 0.0264(8) Uani 1 1 d . . .
F12 F 0.0197(3) -1.0788(2) 1.1185(2) 0.0200(7) Uani 1 1 d . . .
N1 N -0.3968(4) -1.0465(3) 1.2150(3) 0.0126(9) Uani 1 1 d . . .
N2 N -0.1434(5) -1.0043(3) 1.2941(3) 0.0143(9) Uani 1 1 d . . .
N3 N -0.3104(5) -1.2812(3) 1.4365(3) 0.0143(9) Uani 1 1 d . . .
N4 N -0.1299(4) -1.2754(3) 1.2546(3) 0.0127(9) Uani 1 1 d . . .
C1 C -0.5216(6) -1.0664(4) 1.1766(4) 0.0161(11) Uani 1 1 d . . .
C2 C -0.6153(6) -0.9826(4) 1.1243(4) 0.0206(12) Uani 1 1 d . . .
H2A H -0.7064 -1.0018 1.1013 0.025 Uiso 1 1 calc R . .
C3 C -0.5746(6) -0.8720(5) 1.1062(4) 0.0201(12) Uani 1 1 d . . .
H3A H -0.6370 -0.8136 1.0706 0.024 Uiso 1 1 calc R . .
C4 C -0.4395(6) -0.8464(4) 1.1409(4) 0.0169(11) Uani 1 1 d . . .
C5 C -0.3840(6) -0.7344(4) 1.1211(4) 0.0203(12) Uani 1 1 d . . .
H5A H -0.4427 -0.6734 1.0856 0.024 Uiso 1 1 calc R . .
C6 C -0.2494(6) -0.7124(4) 1.1516(4) 0.0203(12) Uani 1 1 d . . .
H6A H -0.2130 -0.6371 1.1349 0.024 Uiso 1 1 calc R . .
C7 C -0.1619(6) -0.8036(4) 1.2095(4) 0.0165(11) Uani 1 1 d . . .
C8 C -0.0197(6) -0.7872(5) 1.2393(4) 0.0211(12) Uani 1 1 d . . .
H8A H 0.0245 -0.7138 1.2198 0.025 Uiso 1 1 calc R . .
C9 C 0.0555(6) -0.8769(5) 1.2966(4) 0.0207(12) Uani 1 1 d . . .
H9A H 0.1529 -0.8670 1.3168 0.025 Uiso 1 1 calc R . .
C10 C -0.0126(6) -0.9827(4) 1.3250(4) 0.0170(11) Uani 1 1 d . . .
C11 C -0.3555(5) -0.9366(4) 1.1972(4) 0.0132(11) Uani 1 1 d . . .
C12 C -0.2168(6) -0.9146(4) 1.2357(4) 0.0134(11) Uani 1 1 d . . .
C13 C -0.5567(6) -1.1890(4) 1.1930(4) 0.0199(12) Uani 1 1 d . . .
C14 C 0.0634(6) -1.0843(5) 1.3912(4) 0.0231(12) Uani 1 1 d . . .
C15 C -0.3977(6) -1.2836(4) 1.5271(4) 0.0183(12) Uani 1 1 d . A .
C16 C -0.4196(6) -1.3799(5) 1.6141(4) 0.0244(13) Uani 1 1 d . . .
H16A H -0.4819 -1.3775 1.6772 0.029 Uiso 1 1 calc R . .
C17 C -0.3512(6) -1.4778(4) 1.6083(4) 0.0252(13) Uani 1 1 d . . .
H17A H -0.3652 -1.5437 1.6673 0.030 Uiso 1 1 calc R . .
C18 C -0.2591(6) -1.4796(4) 1.5131(4) 0.0188(12) Uani 1 1 d . . .
C19 C -0.1831(6) -1.5777(4) 1.5001(4) 0.0235(13) Uani 1 1 d . . .
H19A H -0.1966 -1.6463 1.5560 0.028 Uiso 1 1 calc R . .
C20 C -0.0924(6) -1.5745(4) 1.4096(4) 0.0239(13) Uani 1 1 d . . .
H20A H -0.0426 -1.6408 1.4030 0.029 Uiso 1 1 calc R . .
C21 C -0.0695(6) -1.4723(4) 1.3227(4) 0.0165(11) Uani 1 1 d . . .
C22 C 0.0251(6) -1.4644(4) 1.2270(4) 0.0199(12) Uani 1 1 d . . .
H22A H 0.0783 -1.5283 1.2171 0.024 Uiso 1 1 calc R . .
C23 C 0.0396(6) -1.3650(4) 1.1490(4) 0.0168(11) Uani 1 1 d . . .
H23A H 0.1034 -1.3583 1.0841 0.020 Uiso 1 1 calc R . .
C24 C -0.0397(5) -1.2735(4) 1.1653(4) 0.0139(11) Uani 1 1 d . . .
C25 C -0.2420(6) -1.3781(4) 1.4304(4) 0.0144(11) Uani 1 1 d . . .
C26 C -0.1453(5) -1.3747(4) 1.3327(4) 0.0133(11) Uani 1 1 d . . .
C27 C -0.4704(4) -1.1770(4) 1.5367(3) 0.0183(12) Uani 1 1 d D . .
C28 C -0.0283(6) -1.1606(4) 1.0813(4) 0.0149(11) Uani 1 1 d . . .
O1S O -0.4547(5) -0.5313(3) 0.8493(3) 0.0343(10) Uani 1 1 d . . .
H1SB H -0.5463 -0.5476 0.8765 0.051 Uiso 1 1 d R . .
H1SA H -0.3935 -0.4950 0.8730 0.051 Uiso 1 1 d R . .

loop_
_atom_site_aniso_label
_atom_site_aniso_U_11
_atom_site_aniso_U_22
_atom_site_aniso_U_33
_atom_site_aniso_U_23
_atom_site_aniso_U_13
_atom_site_aniso_U_12
Cu1 0.0140(3) 0.0114(3) 0.0123(3) -0.0022(3) 0.0013(2) 0.0020(2)
Br1 0.0201(3) 0.0218(3) 0.0264(3) -0.0059(2) 0.0028(2) 0.0019(2)
F1 0.0195(18) 0.0260(18) 0.049(2) -0.0118(16) -0.0127(15) -0.0019(13)
F2 0.0271(19) 0.0210(17) 0.0264(18) 0.0003(14) 0.0031(14) -0.0061(13)
F3 0.0199(17) 0.0218(17) 0.0369(19) -0.0150(15) 0.0003(14) 0.0022(13)
F4 0.043(2) 0.036(2) 0.062(3) -0.0106(19) -0.039(2) 0.0002(17)
F5 0.040(2) 0.033(2) 0.0293(19) -0.0104(16) -0.0030(15) 0.0186(16)
F6 0.031(2) 0.036(2) 0.0192(18) 0.0033(15) -0.0028(14) 0.0067(15)
F10 0.0189(17) 0.0252(17) 0.0239(17) 0.0046(14) -0.0092(13) -0.0003(13)
F11 0.0340(19) 0.0250(18) 0.0143(16) -0.0022(14) 0.0126(13) 0.0027(14)
F12 0.0248(17) 0.0166(16) 0.0169(16) -0.0039(13) 0.0025(13) -0.0040(12)
N1 0.014(2) 0.012(2) 0.008(2) -0.0009(17) 0.0055(16) 0.0008(17)
N2 0.016(2) 0.014(2) 0.011(2) -0.0024(18) 0.0011(17) 0.0018(17)
N3 0.014(2) 0.017(2) 0.011(2) -0.0047(18) 0.0028(17) 0.0007(17)
N4 0.015(2) 0.012(2) 0.012(2) -0.0048(18) 0.0012(17) 0.0003(17)
C1 0.014(3) 0.022(3) 0.011(3) -0.003(2) -0.001(2) 0.003(2)
C2 0.015(3) 0.025(3) 0.020(3) -0.004(2) -0.003(2) 0.002(2)
C3 0.016(3) 0.029(3) 0.012(3) -0.003(2) 0.002(2) 0.007(2)
C4 0.017(3) 0.020(3) 0.012(3) -0.004(2) 0.002(2) 0.006(2)
C5 0.027(3) 0.016(3) 0.016(3) -0.003(2) 0.001(2) 0.007(2)
C6 0.031(3) 0.016(3) 0.012(3) -0.004(2) 0.009(2) 0.000(2)
C7 0.025(3) 0.016(3) 0.008(3) -0.005(2) 0.004(2) -0.002(2)
C8 0.028(3) 0.018(3) 0.018(3) -0.008(2) 0.003(2) -0.009(2)
C9 0.020(3) 0.026(3) 0.018(3) -0.009(2) -0.002(2) -0.006(2)
C10 0.017(3) 0.024(3) 0.011(3) -0.005(2) -0.003(2) 0.001(2)
C11 0.017(3) 0.015(3) 0.008(2) -0.006(2) 0.005(2) 0.005(2)
C12 0.016(3) 0.012(3) 0.011(3) -0.004(2) 0.006(2) -0.001(2)
C13 0.012(3) 0.023(3) 0.023(3) -0.004(2) -0.003(2) -0.002(2)
C14 0.022(3) 0.027(3) 0.020(3) -0.006(3) -0.003(2) -0.002(2)
C15 0.022(3) 0.015(3) 0.015(3) 0.000(2) 0.002(2) 0.001(2)
C16 0.027(3) 0.025(3) 0.016(3) -0.002(2) 0.011(2) 0.002(2)
C17 0.031(3) 0.016(3) 0.020(3) 0.004(2) 0.008(2) 0.002(2)
C18 0.024(3) 0.014(3) 0.015(3) -0.002(2) 0.004(2) 0.001(2)
C19 0.031(3) 0.011(3) 0.022(3) 0.003(2) 0.005(2) 0.004(2)
C20 0.030(3) 0.015(3) 0.021(3) -0.001(2) 0.006(2) 0.009(2)
C21 0.016(3) 0.015(3) 0.018(3) -0.005(2) 0.004(2) 0.001(2)
C22 0.021(3) 0.019(3) 0.022(3) -0.013(2) 0.004(2) 0.005(2)
C23 0.018(3) 0.020(3) 0.013(3) -0.007(2) 0.004(2) 0.002(2)
C24 0.013(3) 0.019(3) 0.009(3) -0.004(2) 0.000(2) -0.001(2)
C25 0.020(3) 0.010(3) 0.013(3) -0.002(2) 0.001(2) 0.004(2)
C26 0.014(3) 0.012(3) 0.012(3) -0.002(2) 0.001(2) 0.001(2)
C27 0.016(3) 0.026(3) 0.011(3) -0.004(2) 0.004(2) 0.002(2)
C28 0.016(3) 0.017(3) 0.011(3) -0.005(2) 0.004(2) 0.002(2)
O1S 0.039(3) 0.037(3) 0.026(2) -0.011(2) 0.0074(19) -0.010(2)

loop_
_atom_type_symbol
_atom_type_description
_atom_type_scat_dispersion_real
_atom_type_scat_dispersion_imag
_atom_type_scat_source
C C 0.0033 0.0016 'International Tables Vol C Tables 4.2.6.8 and 6.1.1.4'
H H 0.0000 0.0000 'International Tables Vol C Tables 4.2.6.8 and 6.1.1.4'
N N 0.0061 0.0033 'International Tables Vol C Tables 4.2.6.8 and 6.1.1.4'
O O 0.0106 0.0060 'International Tables Vol C Tables 4.2.6.8 and 6.1.1.4'
F F 0.0171 0.0103 'International Tables Vol C Tables 4.2.6.8 and 6.1.1.4'
Br Br -0.2901 2.4595 'International Tables Vol C Tables 4.2.6.8 and 6.1.1.4'
Cu Cu 0.3201 1.2651 'International Tables Vol C Tables 4.2.6.8 and 6.1.1.4'

loop_
_geom_angle_atom_site_label_1
_geom_angle_atom_site_label_2
_geom_angle_atom_site_label_3
_geom_angle
_geom_angle_site_symmetry_1
_geom_angle_site_symmetry_3
_geom_angle_publ_flag
N4 Cu1 N1 126.27(16) . . ?
N4 Cu1 N2 120.88(16) . . ?
N1 Cu1 N2 82.73(16) . . ?
N4 Cu1 N3 82.71(16) . . ?
N1 Cu1 N3 124.53(16) . . ?
N2 Cu1 N3 125.46(16) . . ?
C1 N1 C11 117.1(4) . . ?
C1 N1 Cu1 131.5(3) . . ?
C11 N1 Cu1 111.4(3) . . ?
C10 N2 C12 116.7(4) . . ?
C10 N2 Cu1 132.0(3) . . ?
C12 N2 Cu1 110.8(3) . . ?
C15 N3 C25 117.4(4) . . ?
C15 N3 Cu1 131.8(3) . . ?
C25 N3 Cu1 110.8(3) . . ?
C24 N4 C26 117.1(4) . . ?
C24 N4 Cu1 131.5(3) . . ?
C26 N4 Cu1 111.5(3) . . ?
N1 C1 C2 123.9(5) . . ?
N1 C1 C13 114.8(4) . . ?
C2 C1 C13 121.2(5) . . ?
C3 C2 C1 119.2(5) . . ?
C2 C3 C4 119.1(5) . . ?
C3 C4 C11 117.6(5) . . ?
C3 C4 C5 123.1(5) . . ?
C11 C4 C5 119.2(5) . . ?
C6 C5 C4 121.7(5) . . ?
C5 C6 C7 119.8(5) . . ?
C8 C7 C12 117.2(5) . . ?
C8 C7 C6 122.6(5) . . ?
C12 C7 C6 120.1(5) . . ?
C9 C8 C7 119.7(5) . . ?
C8 C9 C10 118.8(5) . . ?
N2 C10 C9 124.0(5) . . ?
N2 C10 C14 114.9(5) . . ?
C9 C10 C14 121.0(5) . . ?
N1 C11 C4 122.9(5) . . ?
N1 C11 C12 117.3(4) . . ?
C4 C11 C12 119.8(4) . . ?
N2 C12 C7 123.3(5) . . ?
N2 C12 C11 117.6(4) . . ?
C7 C12 C11 119.1(4) . . ?
F3 C13 F1 107.7(4) . . ?
F3 C13 F2 106.6(4) . . ?
F1 C13 F2 106.6(4) . . ?
F3 C13 C1 111.9(4) . . ?
F1 C13 C1 111.9(4) . . ?
F2 C13 C1 111.8(4) . . ?
F6 C14 F4 106.2(4) . . ?
F6 C14 F5 106.0(4) . . ?
F4 C14 F5 107.3(5) . . ?
F6 C14 C10 112.9(4) . . ?
F4 C14 C10 111.6(5) . . ?
F5 C14 C10 112.4(4) . . ?
N3 C15 C16 123.0(5) . . ?
N3 C15 C27 118.2(4) . . ?
C16 C15 C27 118.7(4) . . ?
C17 C16 C15 119.8(5) . . ?
C16 C17 C18 119.2(5) . . ?
C25 C18 C17 116.8(5) . . ?
C25 C18 C19 120.1(5) . . ?
C17 C18 C19 123.0(5) . . ?
C20 C19 C18 120.9(5) . . ?
C19 C20 C21 121.3(5) . . ?
C26 C21 C22 117.6(5) . . ?
C26 C21 C20 118.9(4) . . ?
C22 C21 C20 123.4(5) . . ?
C23 C22 C21 119.6(5) . . ?
C22 C23 C24 119.0(5) . . ?
N4 C24 C23 124.2(5) . . ?
N4 C24 C28 114.4(4) . . ?
C23 C24 C28 121.4(4) . . ?
N3 C25 C18 123.8(4) . . ?
N3 C25 C26 117.3(4) . . ?
C18 C25 C26 119.0(4) . . ?
N4 C26 C21 122.6(4) . . ?
N4 C26 C25 117.7(4) . . ?
C21 C26 C25 119.7(4) . . ?
F9A C27 F8B 120.6(6) . . ?
F9A C27 F7A 111.8(7) . . ?
F8B C27 F7A 75.6(5) . . ?
F9A C27 F7B 78.5(5) . . ?
F8B C27 F7B 108.3(5) . . ?
F7A C27 F7B 38.2(4) . . ?
F9A C27 F9B 26.1(4) . . ?
F8B C27 F9B 107.0(4) . . ?
F7A C27 F9B 133.4(6) . . ?
F7B C27 F9B 104.1(4) . . ?
F9A C27 F8A 104.7(6) . . ?
F8B C27 F8A 29.4(4) . . ?
F7A C27 F8A 104.6(7) . . ?
F7B C27 F8A 132.9(6) . . ?
F9B C27 F8A 83.7(5) . . ?
F9A C27 C15 115.0(6) . . ?
F8B C27 C15 116.6(4) . . ?
F7A C27 C15 109.9(5) . . ?
F7B C27 C15 110.4(4) . . ?
F9B C27 C15 109.6(4) . . ?
F8A C27 C15 110.1(5) . . ?
F10 C28 F11 107.8(4) . . ?
F10 C28 F12 106.4(4) . . ?
F11 C28 F12 106.3(4) . . ?
F10 C28 C24 112.4(4) . . ?
F11 C28 C24 111.4(4) . . ?
F12 C28 C24 112.1(4) . . ?

loop_
_geom_bond_atom_site_label_1
_geom_bond_atom_site_label_2
_geom_bond_distance
_geom_bond_site_symmetry_2
_geom_bond_publ_flag
Cu1 N4 2.031(4) . ?
Cu1 N1 2.034(4) . ?
Cu1 N2 2.050(4) . ?
Cu1 N3 2.057(4) . ?
F1 C13 1.336(6) . ?
F2 C13 1.349(6) . ?
F3 C13 1.329(6) . ?
F4 C14 1.335(6) . ?
F5 C14 1.338(6) . ?
F6 C14 1.333(6) . ?
F7A C27 1.329(5) . ?
F8A C27 1.349(5) . ?
F9A C27 1.318(5) . ?
F7B C27 1.346(4) . ?
F8B C27 1.310(4) . ?
F9B C27 1.346(4) . ?
F10 C28 1.329(6) . ?
F11 C28 1.330(5) . ?
F12 C28 1.341(6) . ?
N1 C1 1.321(6) . ?
N1 C11 1.365(6) . ?
N2 C10 1.326(6) . ?
N2 C12 1.361(6) . ?
N3 C15 1.336(6) . ?
N3 C25 1.357(6) . ?
N4 C24 1.336(6) . ?
N4 C26 1.356(6) . ?
C1 C2 1.392(7) . ?
C1 C13 1.508(7) . ?
C2 C3 1.372(8) . ?
C3 C4 1.401(7) . ?
C4 C11 1.407(7) . ?
C4 C5 1.424(7) . ?
C5 C6 1.356(8) . ?
C6 C7 1.440(7) . ?
C7 C8 1.397(7) . ?
C7 C12 1.401(7) . ?
C8 C9 1.365(8) . ?
C9 C10 1.386(7) . ?
C10 C14 1.509(7) . ?
C11 C12 1.440(7) . ?
C15 C16 1.395(7) . ?
C15 C27 1.494(7) . ?
C16 C17 1.367(8) . ?
C17 C18 1.418(7) . ?
C18 C25 1.405(7) . ?
C18 C19 1.426(7) . ?
C19 C20 1.346(7) . ?
C20 C21 1.441(7) . ?
C21 C26 1.407(7) . ?
C21 C22 1.408(7) . ?
C22 C23 1.356(7) . ?
C23 C24 1.383(7) . ?
C24 C28 1.511(7) . ?
C25 C26 1.449(7) . ?

loop_
_geom_torsion_atom_site_label_1
_geom_torsion_atom_site_label_2
_geom_torsion_atom_site_label_3
_geom_torsion_atom_site_label_4
_geom_torsion
_geom_torsion_site_symmetry_1
_geom_torsion_site_symmetry_2
_geom_torsion_site_symmetry_3
_geom_torsion_site_symmetry_4
_geom_torsion_publ_flag
N4 Cu1 N1 C1 57.3(5) . . . . ?
N2 Cu1 N1 C1 -179.5(4) . . . . ?
N3 Cu1 N1 C1 -51.0(5) . . . . ?
N4 Cu1 N1 C11 -123.1(3) . . . . ?
N2 Cu1 N1 C11 0.1(3) . . . . ?
N3 Cu1 N1 C11 128.6(3) . . . . ?
N4 Cu1 N2 C10 -45.4(5) . . . . ?
N1 Cu1 N2 C10 -173.6(5) . . . . ?
N3 Cu1 N2 C10 58.7(5) . . . . ?
N4 Cu1 N2 C12 125.6(3) . . . . ?
N1 Cu1 N2 C12 -2.6(3) . . . . ?
N3 Cu1 N2 C12 -130.3(3) . . . . ?
N4 Cu1 N3 C15 178.7(5) . . . . ?
N1 Cu1 N3 C15 -51.8(5) . . . . ?
N2 Cu1 N3 C15 55.8(5) . . . . ?
N4 Cu1 N3 C25 1.7(3) . . . . ?
N1 Cu1 N3 C25 131.2(3) . . . . ?
N2 Cu1 N3 C25 -121.2(3) . . . . ?
N1 Cu1 N4 C24 52.5(5) . . . . ?
N2 Cu1 N4 C24 -52.3(5) . . . . ?
N3 Cu1 N4 C24 -179.6(5) . . . . ?
N1 Cu1 N4 C26 -129.7(3) . . . . ?
N2 Cu1 N4 C26 125.5(3) . . . . ?
N3 Cu1 N4 C26 -1.7(3) . . . . ?
C11 N1 C1 C2 -3.1(7) . . . . ?
Cu1 N1 C1 C2 176.5(4) . . . . ?
C11 N1 C1 C13 176.6(4) . . . . ?
Cu1 N1 C1 C13 -3.9(7) . . . . ?
N1 C1 C2 C3 3.1(8) . . . . ?
C13 C1 C2 C3 -176.5(5) . . . . ?
C1 C2 C3 C4 0.0(7) . . . . ?
C2 C3 C4 C11 -2.7(7) . . . . ?
C2 C3 C4 C5 176.8(5) . . . . ?
C3 C4 C5 C6 -177.0(5) . . . . ?
C11 C4 C5 C6 2.4(8) . . . . ?
C4 C5 C6 C7 -2.5(8) . . . . ?
C5 C6 C7 C8 177.3(5) . . . . ?
C5 C6 C7 C12 -1.1(7) . . . . ?
C12 C7 C8 C9 -3.4(7) . . . . ?
C6 C7 C8 C9 178.2(5) . . . . ?
C7 C8 C9 C10 -0.7(8) . . . . ?
C12 N2 C10 C9 -3.6(7) . . . . ?
Cu1 N2 C10 C9 167.0(4) . . . . ?
C12 N2 C10 C14 178.9(4) . . . . ?
Cu1 N2 C10 C14 -10.5(7) . . . . ?
C8 C9 C10 N2 4.5(8) . . . . ?
C8 C9 C10 C14 -178.1(5) . . . . ?
C1 N1 C11 C4 0.1(7) . . . . ?
Cu1 N1 C11 C4 -179.6(4) . . . . ?
C1 N1 C11 C12 -177.9(4) . . . . ?
Cu1 N1 C11 C12 2.4(5) . . . . ?
C3 C4 C11 N1 2.8(7) . . . . ?
C5 C4 C11 N1 -176.7(4) . . . . ?
C3 C4 C11 C12 -179.3(4) . . . . ?
C5 C4 C11 C12 1.2(7) . . . . ?
C10 N2 C12 C7 -1.0(7) . . . . ?
Cu1 N2 C12 C7 -173.6(4) . . . . ?
C10 N2 C12 C11 177.3(4) . . . . ?
Cu1 N2 C12 C11 4.7(5) . . . . ?
C8 C7 C12 N2 4.4(7) . . . . ?
C6 C7 C12 N2 -177.1(4) . . . . ?
C8 C7 C12 C11 -173.8(4) . . . . ?
C6 C7 C12 C11 4.6(7) . . . . ?
N1 C11 C12 N2 -5.0(6) . . . . ?
C4 C11 C12 N2 177.0(4) . . . . ?
N1 C11 C12 C7 173.4(4) . . . . ?
C4 C11 C12 C7 -4.7(7) . . . . ?
N1 C1 C13 F3 -55.6(6) . . . . ?
C2 C1 C13 F3 124.1(5) . . . . ?
N1 C1 C13 F1 -176.5(4) . . . . ?
C2 C1 C13 F1 3.1(7) . . . . ?
N1 C1 C13 F2 63.9(6) . . . . ?
C2 C1 C13 F2 -116.4(5) . . . . ?
N2 C10 C14 F6 -46.9(6) . . . . ?
C9 C10 C14 F6 135.5(5) . . . . ?
N2 C10 C14 F4 -166.4(4) . . . . ?
C9 C10 C14 F4 16.0(7) . . . . ?
N2 C10 C14 F5 73.0(6) . . . . ?
C9 C10 C14 F5 -104.6(6) . . . . ?
C25 N3 C15 C16 0.5(8) . . . . ?
Cu1 N3 C15 C16 -176.4(4) . . . . ?
C25 N3 C15 C27 178.2(4) . . . . ?
Cu1 N3 C15 C27 1.4(7) . . . . ?
N3 C15 C16 C17 -0.6(9) . . . . ?
C27 C15 C16 C17 -178.4(5) . . . . ?
C15 C16 C17 C18 -0.2(9) . . . . ?
C16 C17 C18 C25 1.1(8) . . . . ?
C16 C17 C18 C19 179.8(6) . . . . ?
C25 C18 C19 C20 1.0(9) . . . . ?
C17 C18 C19 C20 -177.6(6) . . . . ?
C18 C19 C20 C21 -0.4(9) . . . . ?
C19 C20 C21 C26 -0.8(8) . . . . ?
C19 C20 C21 C22 179.5(6) . . . . ?
C26 C21 C22 C23 -0.1(8) . . . . ?
C20 C21 C22 C23 179.7(5) . . . . ?
C21 C22 C23 C24 -0.3(8) . . . . ?
C26 N4 C24 C23 -1.1(7) . . . . ?
Cu1 N4 C24 C23 176.6(4) . . . . ?
C26 N4 C24 C28 179.6(4) . . . . ?
Cu1 N4 C24 C28 -2.6(7) . . . . ?
C22 C23 C24 N4 0.9(8) . . . . ?
C22 C23 C24 C28 -179.9(5) . . . . ?
C15 N3 C25 C18 0.5(8) . . . . ?
Cu1 N3 C25 C18 178.0(4) . . . . ?
C15 N3 C25 C26 -178.9(5) . . . . ?
Cu1 N3 C25 C26 -1.5(6) . . . . ?
C17 C18 C25 N3 -1.3(8) . . . . ?
C19 C18 C25 N3 180.0(5) . . . . ?
C17 C18 C25 C26 178.1(5) . . . . ?
C19 C18 C25 C26 -0.6(8) . . . . ?
C24 N4 C26 C21 0.7(7) . . . . ?
Cu1 N4 C26 C21 -177.4(4) . . . . ?
C24 N4 C26 C25 179.6(4) . . . . ?
Cu1 N4 C26 C25 1.4(5) . . . . ?
C22 C21 C26 N4 -0.2(8) . . . . ?
C20 C21 C26 N4 -179.9(5) . . . . ?
C22 C21 C26 C25 -179.0(5) . . . . ?
C20 C21 C26 C25 1.2(8) . . . . ?
N3 C25 C26 N4 0.0(7) . . . . ?
C18 C25 C26 N4 -179.5(5) . . . . ?
N3 C25 C26 C21 179.0(5) . . . . ?
C18 C25 C26 C21 -0.5(7) . . . . ?
N3 C15 C27 F9A 158.6(6) . . . . ?
C16 C15 C27 F9A -23.5(8) . . . . ?
N3 C15 C27 F8B 9.3(7) . . . . ?
C16 C15 C27 F8B -172.9(5) . . . . ?
N3 C15 C27 F7A -74.1(7) . . . . ?
C16 C15 C27 F7A 103.7(7) . . . . ?
N3 C15 C27 F7B -114.9(5) . . . . ?
C16 C15 C27 F7B 63.0(6) . . . . ?
N3 C15 C27 F9B 131.0(5) . . . . ?
C16 C15 C27 F9B -51.2(6) . . . . ?
N3 C15 C27 F8A 40.6(7) . . . . ?
C16 C15 C27 F8A -141.5(6) . . . . ?
N4 C24 C28 F10 -63.0(6) . . . . ?
C23 C24 C28 F10 117.7(5) . . . . ?
N4 C24 C28 F11 175.8(4) . . . . ?
C23 C24 C28 F11 -3.5(7) . . . . ?
N4 C24 C28 F12 56.8(6) . . . . ?
C23 C24 C28 F12 -122.5(5) . . . . ?
